data_4118387
loop_
_publ_author_name
'Shaoguang Zhang'
'Junnian Wei'
'Ming Zhan'
'Qian Luo'
'Chao Wang'
'Wen-Xiong Zhang'
'Zhenfeng Xi'

_publ_section_title
;
 2,6-Diazasemibullvalenes: Synthesis, Structural Characterization,
 Reaction Chemistry, and Theoretical Analysis
;
_journal_name_full 'Journal of the American Chemical Society'
_journal_page_first 11964
_journal_page_last 11967
_journal_paper_doi 10.1021/ja305581f
_journal_volume 134
_journal_year 2012
_chemical_formula_sum 'C45 H64 N4 Ni'
_chemical_formula_weight 719.71
_chemical_name_systematic
; 
 ? 
;
_space_group_IT_number 14
_symmetry_cell_setting monoclinic
_symmetry_space_group_name_Hall '-P 2yn'
_symmetry_space_group_name_H-M 'P 1 21/n 1'
_atom_sites_solution_hydrogens geom
_atom_sites_solution_primary direct
_atom_sites_solution_secondary difmap
_audit_creation_method SHELXL-97
_cell_angle_alpha 90.00
_cell_angle_beta 96.60(3)
_cell_angle_gamma 90.00
_cell_formula_units_Z 4
_cell_length_a 13.582(3)
_cell_length_b 18.279(4)
_cell_length_c 17.283(4)
_cell_measurement_temperature 123(2)
_cell_measurement_theta_max 27.45
_cell_measurement_theta_min 1.63
_cell_volume 4262.3(17)
_computing_cell_refinement Rapid-AUTO
_computing_data_collection 'Rapid-AUTO (Rigaku,2000)'
_computing_data_reduction 'CrystalStructure (Rigaku/MSC,2000)'
_computing_molecular_graphics 'Siemens SHELXTL V4.2,(Sheldrick,1990)'
_computing_publication_material SHELXL-97,(Sheldrick,1997)
_computing_structure_refinement SHELXL-97,(Sheldrick,1997)
_computing_structure_solution SHELXS-97,(Sheldrick,1997)
_diffrn_ambient_temperature 123(2)
_diffrn_detector_area_resol_mean 10.00
_diffrn_measured_fraction_theta_full 0.989
_diffrn_measured_fraction_theta_max 0.989
_diffrn_measurement_device_type 'Rigaku RAXIS RAPID IP'
_diffrn_measurement_method \W
_diffrn_radiation_monochromator graphite
_diffrn_radiation_source 'fine-focus sealed tube'
_diffrn_radiation_type MoK\a
_diffrn_radiation_wavelength 0.71073
_diffrn_reflns_av_R_equivalents 0.1069
_diffrn_reflns_av_sigmaI/netI 0.7270
_diffrn_reflns_limit_h_max 17
_diffrn_reflns_limit_h_min -17
_diffrn_reflns_limit_k_max 23
_diffrn_reflns_limit_k_min -23
_diffrn_reflns_limit_l_max 22
_diffrn_reflns_limit_l_min -22
_diffrn_reflns_number 18232
_diffrn_reflns_theta_full 27.45
_diffrn_reflns_theta_max 27.45
_diffrn_reflns_theta_min 1.63
_diffrn_standards_decay_% 0
_diffrn_standards_interval_count 0
_diffrn_standards_interval_time 0
_diffrn_standards_number 0
_exptl_absorpt_coefficient_mu 0.489
_exptl_absorpt_correction_T_max 0.9086
_exptl_absorpt_correction_T_min 0.8673
_exptl_absorpt_correction_type empirical
_exptl_absorpt_process_details
; 
                                  HIGASHI, T. (1995). Abscor-empirical 
                                  Absorption Correction based on Fourier 
                                  Series Approximation. 
                                  Rigaku Corporation,Tokyo,Japan. 
;
_exptl_crystal_density_diffrn 1.122
_exptl_crystal_F_000 1560
_exptl_crystal_size_max 0.30
_exptl_crystal_size_mid 0.30
_exptl_crystal_size_min 0.20
_refine_diff_density_max 0.603
_refine_diff_density_min -0.782
_refine_diff_density_rms 0.102
_refine_ls_extinction_coef 0.00258(17)
_refine_ls_extinction_expression Fc^*^=kFc[1+0.001xFc^2^\l^3^/sin(2\q)]^-1/4^
_refine_ls_extinction_method SHELXL
_refine_ls_goodness_of_fit_ref 0.718
_refine_ls_hydrogen_treatment none
_refine_ls_matrix_type full
_refine_ls_number_parameters 430
_refine_ls_number_reflns 9654
_refine_ls_number_restraints 0
_refine_ls_restrained_S_all 0.718
_refine_ls_R_factor_all 0.2793
_refine_ls_R_factor_gt 0.0739
_refine_ls_shift/su_max 0.002
_refine_ls_shift/su_mean 0.000
_refine_ls_structure_factor_coef Fsqd
_refine_ls_weighting_details 'calc w=1/[\s^2^(Fo^2^)+(0.0000P)^2^+0.0000P] where P=(Fo^2^+2Fc^2^)/3'
_refine_ls_weighting_scheme calc
_refine_ls_wR_factor_gt 0.0828
_refine_ls_wR_factor_ref 0.1205
_reflns_number_gt 1814
_reflns_number_total 9654
_reflns_threshold_expression >2sigma(I)
_cod_data_source_file ja305581f_si_006.cif
_cod_data_source_block zsg63b
_cod_original_cell_volume 4262.3(15)
_cod_database_code 4118387

loop_
_symmetry_equiv_pos_as_xyz
'x, y, z'
'-x+1/2, y+1/2, -z+1/2'
'-x, -y, -z'
'x-1/2, -y-1/2, z-1/2'

loop_
_atom_site_label
_atom_site_type_symbol
_atom_site_fract_x
_atom_site_fract_y
_atom_site_fract_z
_atom_site_U_iso_or_equiv
_atom_site_adp_type
_atom_site_occupancy
_atom_site_symmetry_multiplicity
_atom_site_calc_flag
_atom_site_refinement_flags
Ni1 Ni 0.67871(7) 0.26091(5) 0.51364(6) 0.0309(3) Uani 1 1 d .
N1 N 0.6149(4) 0.2939(3) 0.3009(4) 0.0402(19) Uani 1 1 d .
N2 N 0.6041(4) 0.3414(3) 0.4769(3) 0.0317(17) Uani 1 1 d .
N3 N 0.8627(3) 0.2343(3) 0.6104(3) 0.0250(15) Uani 1 1 d .
N4 N 0.7835(4) 0.1322(3) 0.6057(3) 0.0288(17) Uani 1 1 d .
C1 C 0.6047(5) 0.3683(5) 0.3383(5) 0.036(2) Uani 1 1 d .
C2 C 0.5025(6) 0.3694(4) 0.3620(4) 0.037(2) Uani 1 1 d .
H2 H 0.4441 0.3826 0.3294 0.044 Uiso 1 1 calc R
C3 C 0.5064(5) 0.3483(4) 0.4387(6) 0.042(2) Uani 1 1 d .
C4 C 0.6731(5) 0.3630(4) 0.4185(5) 0.035(2) Uani 1 1 d .
C5 C 0.7307(5) 0.2921(4) 0.4140(4) 0.034(2) Uani 1 1 d .
H5 H 0.8043 0.2980 0.4177 0.040 Uiso 1 1 d R
C6 C 0.6864(5) 0.2562(5) 0.3426(4) 0.037(2) Uani 1 1 d .
C7 C 0.6265(5) 0.4313(5) 0.2848(5) 0.069(3) Uani 1 1 d .
H7A H 0.6043 0.4184 0.2300 0.082 Uiso 1 1 calc R
H7B H 0.5905 0.4757 0.2982 0.082 Uiso 1 1 calc R
C8 C 0.7353(6) 0.4453(4) 0.2949(5) 0.0604(12) Uani 1 1 d .
H8A H 0.7488 0.4864 0.2603 0.072 Uiso 1 1 calc R
H8B H 0.7689 0.4016 0.2768 0.072 Uiso 1 1 calc R
C9 C 0.7819(6) 0.4633(5) 0.3767(5) 0.091(4) Uani 1 1 d .
H9A H 0.8500 0.4432 0.3839 0.109 Uiso 1 1 calc R
H9B H 0.7870 0.5172 0.3821 0.109 Uiso 1 1 calc R
C10 C 0.7265(5) 0.4345(4) 0.4392(5) 0.051(3) Uani 1 1 d .
H10A H 0.6773 0.4715 0.4513 0.061 Uiso 1 1 calc R
H10B H 0.7734 0.4270 0.4867 0.061 Uiso 1 1 calc R
C11 C 0.4210(6) 0.3322(4) 0.4866(5) 0.045(3) Uani 1 1 d .
C12 C 0.4370(5) 0.3619(5) 0.5720(5) 0.078(3) Uani 1 1 d .
H12A H 0.3790 0.3500 0.5986 0.117 Uiso 1 1 calc R
H12B H 0.4458 0.4151 0.5712 0.117 Uiso 1 1 calc R
H12C H 0.4961 0.3392 0.5998 0.117 Uiso 1 1 calc R
C13 C 0.4069(5) 0.2483(5) 0.4922(5) 0.068(3) Uani 1 1 d .
H13A H 0.3763 0.2296 0.4420 0.102 Uiso 1 1 calc R
H13B H 0.3640 0.2374 0.5326 0.102 Uiso 1 1 calc R
H13C H 0.4716 0.2249 0.5055 0.102 Uiso 1 1 calc R
C14 C 0.3220(5) 0.3652(4) 0.4477(5) 0.079(4) Uani 1 1 d .
H14A H 0.3007 0.3388 0.3993 0.119 Uiso 1 1 calc R
H14B H 0.3317 0.4170 0.4360 0.119 Uiso 1 1 calc R
H14C H 0.2711 0.3606 0.4833 0.119 Uiso 1 1 calc R
C15 C 0.7105(5) 0.1805(4) 0.3165(5) 0.039(2) Uani 1 1 d .
C16 C 0.6980(8) 0.1741(5) 0.2276(5) 0.121(5) Uani 1 1 d .
H16A H 0.6276 0.1782 0.2079 0.182 Uiso 1 1 calc R
H16B H 0.7232 0.1266 0.2125 0.182 Uiso 1 1 calc R
H16C H 0.7352 0.2133 0.2054 0.182 Uiso 1 1 calc R
C17 C 0.8203(5) 0.1572(4) 0.3476(5) 0.077(4) Uani 1 1 d .
H17A H 0.8664 0.1956 0.3353 0.116 Uiso 1 1 calc R
H17B H 0.8367 0.1114 0.3226 0.116 Uiso 1 1 calc R
H17C H 0.8257 0.1502 0.4042 0.116 Uiso 1 1 calc R
C18 C 0.6450(6) 0.1273(4) 0.3468(6) 0.086(4) Uani 1 1 d .
H18A H 0.6437 0.1356 0.4027 0.128 Uiso 1 1 calc R
H18B H 0.6693 0.0778 0.3384 0.128 Uiso 1 1 calc R
H18C H 0.5780 0.1328 0.3198 0.128 Uiso 1 1 calc R
C19 C 0.7784(5) 0.2032(4) 0.5765(4) 0.0249(19) Uani 1 1 d .
C20 C 0.9167(5) 0.1869(4) 0.6612(4) 0.034(2) Uani 1 1 d .
H20 H 0.9772 0.1979 0.6923 0.040 Uiso 1 1 calc R
C21 C 0.8693(5) 0.1230(5) 0.6588(4) 0.042(3) Uani 1 1 d .
H21 H 0.8893 0.0800 0.6872 0.051 Uiso 1 1 calc R
C22 C 0.8947(6) 0.3101(4) 0.6010(5) 0.038(2) Uani 1 1 d .
C23 C 0.8522(6) 0.3639(5) 0.6440(5) 0.039(3) Uani 1 1 d .
C24 C 0.8902(6) 0.4370(5) 0.6398(6) 0.065(3) Uani 1 1 d .
H24 H 0.8621 0.4752 0.6675 0.078 Uiso 1 1 calc R
C25 C 0.9655(6) 0.4529(6) 0.5971(6) 0.072(4) Uani 1 1 d .
H25 H 0.9935 0.5005 0.5969 0.086 Uiso 1 1 calc R
C26 C 0.9992(6) 0.3966(6) 0.5541(5) 0.059(3) Uani 1 1 d .
H26 H 1.0491 0.4088 0.5221 0.070 Uiso 1 1 calc R
C27 C 0.9683(6) 0.3234(5) 0.5522(5) 0.036(2) Uani 1 1 d .
C28 C 0.7700(6) 0.3468(5) 0.6961(5) 0.058(3) Uani 1 1 d .
H28 H 0.7339 0.3029 0.6731 0.070 Uiso 1 1 calc R
C29 C 0.8117(6) 0.3259(5) 0.7794(5) 0.090(4) Uani 1 1 d .
H29A H 0.8596 0.2860 0.7777 0.135 Uiso 1 1 calc R
H29B H 0.7575 0.3099 0.8082 0.135 Uiso 1 1 calc R
H29C H 0.8447 0.3683 0.8054 0.135 Uiso 1 1 calc R
C30 C 0.6896(6) 0.4076(5) 0.7026(6) 0.098(4) Uani 1 1 d .
H30A H 0.6360 0.3878 0.7297 0.147 Uiso 1 1 calc R
H30B H 0.6627 0.4236 0.6502 0.147 Uiso 1 1 calc R
H30C H 0.7200 0.4494 0.7318 0.147 Uiso 1 1 calc R
C31 C 1.0113(5) 0.2663(4) 0.5062(4) 0.036(2) Uani 1 1 d .
H31 H 0.9644 0.2240 0.5013 0.044 Uiso 1 1 calc R
C32 C 1.1085(4) 0.2398(5) 0.5486(4) 0.062(3) Uani 1 1 d .
H32A H 1.1315 0.1969 0.5217 0.093 Uiso 1 1 calc R
H32B H 1.0989 0.2265 0.6021 0.093 Uiso 1 1 calc R
H32C H 1.1581 0.2788 0.5494 0.093 Uiso 1 1 calc R
C33 C 1.0234(5) 0.2919(5) 0.4268(5) 0.075(3) Uani 1 1 d .
H33A H 0.9588 0.3066 0.4002 0.113 Uiso 1 1 calc R
H33B H 1.0508 0.2523 0.3976 0.113 Uiso 1 1 calc R
H33C H 1.0686 0.3339 0.4299 0.113 Uiso 1 1 calc R
C34 C 0.7120(7) 0.0740(5) 0.5884(5) 0.0604(12) Uani 1 1 d .
C35 C 0.7398(6) 0.0107(5) 0.5498(5) 0.0604(12) Uani 1 1 d .
C36 C 0.6695(6) -0.0438(4) 0.5400(5) 0.0604(12) Uani 1 1 d .
H36 H 0.6815 -0.0866 0.5114 0.072 Uiso 1 1 calc R
C37 C 0.5800(6) -0.0359(5) 0.5725(5) 0.0604(12) Uani 1 1 d .
H37 H 0.5351 -0.0758 0.5659 0.072 Uiso 1 1 calc R
C38 C 0.5502(6) 0.0243(5) 0.6134(5) 0.071(3) Uani 1 1 d .
H38 H 0.4875 0.0260 0.6326 0.085 Uiso 1 1 calc R
C39 C 0.6201(7) 0.0841(5) 0.6249(5) 0.0604(12) Uani 1 1 d .
C40 C 0.8398(6) 0.0000(5) 0.5192(5) 0.0604(12) Uani 1 1 d .
H40 H 0.8733 0.0487 0.5200 0.072 Uiso 1 1 calc R
C41 C 0.8281(5) -0.0272(4) 0.4359(4) 0.066(3) Uani 1 1 d .
H41A H 0.8933 -0.0297 0.4170 0.099 Uiso 1 1 calc R
H41B H 0.7855 0.0065 0.4031 0.099 Uiso 1 1 calc R
H41C H 0.7979 -0.0760 0.4337 0.099 Uiso 1 1 calc R
C42 C 0.9046(5) -0.0507(4) 0.5737(5) 0.070(3) Uani 1 1 d .
H42A H 0.9113 -0.0306 0.6266 0.105 Uiso 1 1 calc R
H42B H 0.9703 -0.0549 0.5558 0.105 Uiso 1 1 calc R
H42C H 0.8738 -0.0992 0.5737 0.105 Uiso 1 1 calc R
C43 C 0.5928(5) 0.1492(5) 0.6729(5) 0.050(3) Uani 1 1 d .
H43 H 0.6098 0.1945 0.6448 0.060 Uiso 1 1 calc R
C44 C 0.6543(6) 0.1501(5) 0.7540(5) 0.079(3) Uani 1 1 d .
H44A H 0.6369 0.1074 0.7840 0.119 Uiso 1 1 calc R
H44B H 0.6400 0.1949 0.7817 0.119 Uiso 1 1 calc R
H44C H 0.7251 0.1484 0.7477 0.119 Uiso 1 1 calc R
C45 C 0.4771(6) 0.1567(5) 0.6902(5) 0.097(4) Uani 1 1 d .
H45A H 0.4333 0.1496 0.6417 0.145 Uiso 1 1 calc R
H45B H 0.4661 0.2054 0.7112 0.145 Uiso 1 1 calc R
H45C H 0.4627 0.1195 0.7281 0.145 Uiso 1 1 calc R

loop_
_atom_site_aniso_label
_atom_site_aniso_U_11
_atom_site_aniso_U_22
_atom_site_aniso_U_33
_atom_site_aniso_U_23
_atom_site_aniso_U_13
_atom_site_aniso_U_12
Ni1 0.0284(5) 0.0371(7) 0.0264(6) 0.0005(7) 0.0004(4) -0.0016(6)
N1 0.040(4) 0.049(5) 0.031(5) -0.003(4) 0.004(3) -0.010(3)
N2 0.032(4) 0.042(4) 0.020(4) -0.002(4) 0.000(3) 0.014(3)
N3 0.017(3) 0.031(4) 0.025(4) 0.003(4) -0.006(3) -0.014(3)
N4 0.045(4) 0.020(4) 0.021(4) -0.004(3) 0.000(3) -0.009(3)
C1 0.027(5) 0.048(6) 0.035(6) 0.009(5) 0.011(4) 0.000(4)
C2 0.057(6) 0.032(5) 0.019(6) 0.005(4) -0.002(5) 0.015(4)
C3 0.019(5) 0.043(6) 0.063(7) -0.020(5) 0.001(5) 0.005(4)
C4 0.031(5) 0.045(6) 0.030(6) 0.009(5) 0.004(4) -0.020(4)
C5 0.039(5) 0.044(6) 0.019(5) -0.001(4) 0.005(4) -0.010(4)
C6 0.031(4) 0.054(6) 0.028(5) 0.002(5) 0.006(4) -0.006(5)
C7 0.024(5) 0.118(9) 0.063(7) 0.062(7) 0.004(5) 0.006(5)
C8 0.084(3) 0.051(3) 0.043(3) 0.015(2) -0.005(2) -0.026(3)
C9 0.125(10) 0.075(8) 0.065(9) 0.008(7) -0.019(8) -0.057(7)
C10 0.056(6) 0.046(6) 0.049(7) -0.002(5) -0.006(5) -0.016(5)
C11 0.037(5) 0.036(6) 0.061(7) -0.005(5) 0.003(5) 0.002(4)
C12 0.042(6) 0.113(9) 0.082(9) -0.022(7) 0.019(6) 0.004(6)
C13 0.050(5) 0.083(8) 0.067(7) 0.011(7) -0.005(5) -0.001(6)
C14 0.044(6) 0.094(8) 0.096(9) 0.025(7) -0.007(6) 0.033(6)
C15 0.034(5) 0.029(6) 0.055(7) -0.006(5) 0.010(5) -0.012(4)
C16 0.248(14) 0.095(9) 0.024(7) 0.003(7) 0.026(8) 0.072(9)
C17 0.073(7) 0.058(7) 0.092(9) -0.004(7) -0.026(6) 0.002(6)
C18 0.069(7) 0.039(6) 0.152(12) -0.016(7) 0.028(8) -0.004(6)
C19 0.026(4) 0.029(5) 0.021(5) -0.002(4) 0.009(4) 0.000(4)
C20 0.032(5) 0.050(6) 0.018(5) -0.001(5) -0.003(4) -0.012(4)
C21 0.039(5) 0.066(7) 0.018(6) 0.019(5) -0.014(4) -0.007(5)
C22 0.040(6) 0.034(6) 0.036(6) -0.003(5) -0.020(5) -0.001(5)
C23 0.021(5) 0.077(8) 0.018(6) 0.007(5) -0.001(4) -0.026(5)
C24 0.074(8) 0.041(7) 0.072(9) -0.033(6) -0.031(6) 0.014(6)
C25 0.040(7) 0.074(9) 0.104(11) 0.024(8) 0.020(6) -0.027(6)
C26 0.041(6) 0.101(10) 0.033(7) 0.012(7) -0.001(5) 0.000(6)
C27 0.037(6) 0.041(6) 0.032(6) 0.021(5) 0.007(5) -0.016(5)
C28 0.086(8) 0.044(6) 0.041(7) -0.022(5) -0.011(6) 0.010(6)
C29 0.108(9) 0.115(10) 0.046(8) -0.017(7) 0.008(7) -0.001(7)
C30 0.072(7) 0.109(10) 0.112(11) -0.033(8) 0.001(7) 0.013(7)
C31 0.028(4) 0.045(6) 0.038(5) -0.003(5) 0.014(4) -0.004(4)
C32 0.046(5) 0.087(7) 0.053(6) -0.010(7) 0.008(4) 0.009(6)
C33 0.046(6) 0.118(10) 0.061(8) 0.006(7) 0.008(5) -0.015(5)
C34 0.084(3) 0.051(3) 0.043(3) 0.015(2) -0.005(2) -0.026(3)
C35 0.084(3) 0.051(3) 0.043(3) 0.015(2) -0.005(2) -0.026(3)
C36 0.084(3) 0.051(3) 0.043(3) 0.015(2) -0.005(2) -0.026(3)
C37 0.084(3) 0.051(3) 0.043(3) 0.015(2) -0.005(2) -0.026(3)
C38 0.050(6) 0.109(9) 0.052(8) 0.023(7) 0.002(5) -0.007(6)
C39 0.084(3) 0.051(3) 0.043(3) 0.015(2) -0.005(2) -0.026(3)
C40 0.084(3) 0.051(3) 0.043(3) 0.015(2) -0.005(2) -0.026(3)
C41 0.081(7) 0.077(8) 0.042(7) -0.005(6) 0.018(6) 0.010(6)
C42 0.085(7) 0.070(7) 0.053(8) 0.005(6) -0.003(6) 0.023(6)
C43 0.050(6) 0.046(6) 0.057(7) 0.016(5) 0.015(5) -0.009(5)
C44 0.088(8) 0.096(8) 0.051(8) -0.031(7) -0.002(6) -0.014(6)
C45 0.065(7) 0.130(10) 0.098(9) 0.018(9) 0.022(6) 0.023(7)

loop_
_atom_type_symbol
_atom_type_description
_atom_type_scat_dispersion_real
_atom_type_scat_dispersion_imag
_atom_type_scat_source
C C 0.0033 0.0016 'International Tables Vol C Tables 4.2.6.8 and 6.1.1.4'
H H 0.0000 0.0000 'International Tables Vol C Tables 4.2.6.8 and 6.1.1.4'
N N 0.0061 0.0033 'International Tables Vol C Tables 4.2.6.8 and 6.1.1.4'
Ni Ni 0.3393 1.1124 'International Tables Vol C Tables 4.2.6.8 and 6.1.1.4'

loop_
_geom_angle_atom_site_label_1
_geom_angle_atom_site_label_2
_geom_angle_atom_site_label_3
_geom_angle
N2 Ni1 C19 159.7(3)
N2 Ni1 C5 73.5(3)
C19 Ni1 C5 109.9(3)
C6 N1 C1 109.3(6)
C3 N2 C4 106.6(6)
C3 N2 Ni1 132.4(5)
C4 N2 Ni1 94.5(4)
C19 N3 C20 111.9(6)
C19 N3 C22 126.7(6)
C20 N3 C22 121.3(6)
C19 N4 C21 110.5(6)
C19 N4 C34 127.4(6)
C21 N4 C34 122.1(6)
C2 C1 N1 105.2(6)
C2 C1 C7 114.1(6)
N1 C1 C7 112.6(7)
C2 C1 C4 103.4(7)
N1 C1 C4 104.1(6)
C7 C1 C4 116.2(7)
C3 C2 C1 109.1(6)
C3 C2 H2 125.4
C1 C2 H2 125.4
C2 C3 N2 113.8(8)
C2 C3 C11 128.9(7)
N2 C3 C11 117.3(8)
N2 C4 C10 112.6(7)
N2 C4 C5 100.1(6)
C10 C4 C5 120.7(6)
N2 C4 C1 104.8(5)
C10 C4 C1 111.8(7)
C5 C4 C1 105.2(6)
C6 C5 C4 105.1(6)
C6 C5 Ni1 116.3(5)
C4 C5 Ni1 87.9(5)
C6 C5 H5 114.5
C4 C5 H5 114.9
Ni1 C5 H5 114.9
N1 C6 C5 115.3(7)
N1 C6 C15 119.0(7)
C5 C6 C15 125.6(7)
C8 C7 C1 108.6(6)
C8 C7 H7A 110.0
C1 C7 H7A 110.0
C8 C7 H7B 110.0
C1 C7 H7B 110.0
H7A C7 H7B 108.3
C7 C8 C9 116.6(8)
C7 C8 H8A 108.1
C9 C8 H8A 108.1
C7 C8 H8B 108.1
C9 C8 H8B 108.1
H8A C8 H8B 107.3
C10 C9 C8 114.2(7)
C10 C9 H9A 108.7
C8 C9 H9A 108.7
C10 C9 H9B 108.7
C8 C9 H9B 108.7
H9A C9 H9B 107.6
C9 C10 C4 113.8(7)
C9 C10 H10A 108.8
C4 C10 H10A 108.8
C9 C10 H10B 108.8
C4 C10 H10B 108.8
H10A C10 H10B 107.7
C3 C11 C13 109.3(7)
C3 C11 C14 111.3(8)
C13 C11 C14 107.7(6)
C3 C11 C12 114.4(6)
C13 C11 C12 106.8(8)
C14 C11 C12 107.0(7)
C11 C12 H12A 109.5
C11 C12 H12B 109.5
H12A C12 H12B 109.5
C11 C12 H12C 109.5
H12A C12 H12C 109.5
H12B C12 H12C 109.5
C11 C13 H13A 109.5
C11 C13 H13B 109.5
H13A C13 H13B 109.5
C11 C13 H13C 109.5
H13A C13 H13C 109.5
H13B C13 H13C 109.5
C11 C14 H14A 109.5
C11 C14 H14B 109.5
H14A C14 H14B 109.5
C11 C14 H14C 109.5
H14A C14 H14C 109.5
H14B C14 H14C 109.5
C18 C15 C6 110.1(7)
C18 C15 C16 107.9(7)
C6 C15 C16 111.6(7)
C18 C15 C17 106.8(7)
C6 C15 C17 112.0(6)
C16 C15 C17 108.2(7)
C15 C16 H16A 109.5
C15 C16 H16B 109.5
H16A C16 H16B 109.5
C15 C16 H16C 109.5
H16A C16 H16C 109.5
H16B C16 H16C 109.5
C15 C17 H17A 109.5
C15 C17 H17B 109.5
H17A C17 H17B 109.5
C15 C17 H17C 109.5
H17A C17 H17C 109.5
H17B C17 H17C 109.5
C15 C18 H18A 109.5
C15 C18 H18B 109.5
H18A C18 H18B 109.5
C15 C18 H18C 109.5
H18A C18 H18C 109.5
H18B C18 H18C 109.5
N3 C19 N4 103.4(6)
N3 C19 Ni1 121.0(5)
N4 C19 Ni1 135.2(5)
C21 C20 N3 108.1(6)
C21 C20 H20 125.9
N3 C20 H20 125.9
C20 C21 N4 106.0(7)
C20 C21 H21 127.0
N4 C21 H21 127.0
C23 C22 C27 124.4(8)
C23 C22 N3 117.4(9)
C27 C22 N3 118.1(8)
C22 C23 C24 117.1(8)
C22 C23 C28 122.6(8)
C24 C23 C28 120.3(10)
C25 C24 C23 121.5(9)
C25 C24 H24 119.3
C23 C24 H24 119.3
C24 C25 C26 116.8(10)
C24 C25 H25 121.6
C26 C25 H25 121.6
C25 C26 C27 127.5(10)
C25 C26 H26 116.2
C27 C26 H26 116.2
C22 C27 C26 112.5(9)
C22 C27 C31 123.9(8)
C26 C27 C31 123.6(9)
C29 C28 C23 112.5(7)
C29 C28 C30 107.2(7)
C23 C28 C30 117.0(8)
C29 C28 H28 106.5
C23 C28 H28 106.5
C30 C28 H28 106.5
C28 C29 H29A 109.5
C28 C29 H29B 109.5
H29A C29 H29B 109.5
C28 C29 H29C 109.5
H29A C29 H29C 109.5
H29B C29 H29C 109.5
C28 C30 H30A 109.5
C28 C30 H30B 109.5
H30A C30 H30B 109.5
C28 C30 H30C 109.5
H30A C30 H30C 109.5
H30B C30 H30C 109.5
C27 C31 C33 111.7(7)
C27 C31 C32 110.1(7)
C33 C31 C32 111.6(6)
C27 C31 H31 107.8
C33 C31 H31 107.8
C32 C31 H31 107.8
C31 C32 H32A 109.5
C31 C32 H32B 109.5
H32A C32 H32B 109.5
C31 C32 H32C 109.5
H32A C32 H32C 109.5
H32B C32 H32C 109.5
C31 C33 H33A 109.5
C31 C33 H33B 109.5
H33A C33 H33B 109.5
C31 C33 H33C 109.5
H33A C33 H33C 109.5
H33B C33 H33C 109.5
C35 C34 N4 119.4(9)
C35 C34 C39 126.3(8)
N4 C34 C39 113.6(8)
C36 C35 C34 115.6(9)
C36 C35 C40 119.9(9)
C34 C35 C40 124.5(8)
C35 C36 C37 119.8(9)
C35 C36 H36 120.1
C37 C36 H36 120.1
C38 C37 C36 126.8(9)
C38 C37 H37 116.6
C36 C37 H37 116.6
C37 C38 C39 116.3(9)
C37 C38 H38 121.9
C39 C38 H38 121.9
C38 C39 C34 114.9(9)
C38 C39 C43 118.0(9)
C34 C39 C43 127.1(8)
C41 C40 C35 111.8(7)
C41 C40 C42 112.2(8)
C35 C40 C42 109.7(7)
C41 C40 H40 107.7
C35 C40 H40 107.7
C42 C40 H40 107.7
C40 C41 H41A 109.5
C40 C41 H41B 109.5
H41A C41 H41B 109.5
C40 C41 H41C 109.5
H41A C41 H41C 109.5
H41B C41 H41C 109.5
C40 C42 H42A 109.5
C40 C42 H42B 109.5
H42A C42 H42B 109.5
C40 C42 H42C 109.5
H42A C42 H42C 109.5
H42B C42 H42C 109.5
C39 C43 C44 111.2(7)
C39 C43 C45 117.7(7)
C44 C43 C45 105.2(7)
C39 C43 H43 107.4
C44 C43 H43 107.4
C45 C43 H43 107.4
C43 C44 H44A 109.5
C43 C44 H44B 109.5
H44A C44 H44B 109.5
C43 C44 H44C 109.5
H44A C44 H44C 109.5
H44B C44 H44C 109.5
C43 C45 H45A 109.5
C43 C45 H45B 109.5
H45A C45 H45B 109.5
C43 C45 H45C 109.5
H45A C45 H45C 109.5
H45B C45 H45C 109.5

loop_
_geom_bond_atom_site_label_1
_geom_bond_atom_site_label_2
_geom_bond_distance
Ni1 N2 1.858(5)
Ni1 C19 1.947(7)
Ni1 C5 2.018(7)
N1 C6 1.332(8)
N1 C1 1.519(9)
N2 C3 1.418(8)
N2 C4 1.507(9)
N3 C19 1.350(7)
N3 C20 1.383(8)
N3 C22 1.466(9)
N4 C19 1.391(8)
N4 C21 1.409(7)
N4 C34 1.448(9)
C1 C2 1.492(9)
C1 C7 1.526(10)
C1 C4 1.580(9)
C2 C3 1.374(10)
C2 H2 0.9500
C3 C11 1.529(11)
C4 C10 1.517(9)
C4 C5 1.521(9)
C5 C6 1.463(9)
C5 H5 1.0000
C6 C15 1.504(10)
C7 C8 1.489(8)
C7 H7A 0.9900
C7 H7B 0.9900
C8 C9 1.517(9)
C8 H8A 0.9900
C8 H8B 0.9900
C9 C10 1.483(10)
C9 H9A 0.9900
C9 H9B 0.9900
C10 H10A 0.9900
C10 H10B 0.9900
C11 C13 1.550(11)
C11 C14 1.553(9)
C11 C12 1.565(11)
C12 H12A 0.9800
C12 H12B 0.9800
C12 H12C 0.9800
C13 H13A 0.9800
C13 H13B 0.9800
C13 H13C 0.9800
C14 H14A 0.9800
C14 H14B 0.9800
C14 H14C 0.9800
C15 C18 1.455(10)
C15 C16 1.531(11)
C15 C17 1.584(9)
C16 H16A 0.9800
C16 H16B 0.9800
C16 H16C 0.9800
C17 H17A 0.9800
C17 H17B 0.9800
C17 H17C 0.9800
C18 H18A 0.9800
C18 H18B 0.9800
C18 H18C 0.9800
C20 C21 1.332(9)
C20 H20 0.9500
C21 H21 0.9500
C22 C23 1.396(11)
C22 C27 1.401(10)
C23 C24 1.439(11)
C23 C28 1.545(11)
C24 C25 1.359(11)
C24 H24 0.9500
C25 C26 1.377(11)
C25 H25 0.9500
C26 C27 1.402(11)
C26 H26 0.9500
C27 C31 1.473(10)
C28 C29 1.533(10)
C28 C30 1.570(9)
C28 H28 1.0000
C29 H29A 0.9800
C29 H29B 0.9800
C29 H29C 0.9800
C30 H30A 0.9800
C30 H30B 0.9800
C30 H30C 0.9800
C31 C33 1.477(10)
C31 C32 1.514(8)
C31 H31 1.0000
C32 H32A 0.9800
C32 H32B 0.9800
C32 H32C 0.9800
C33 H33A 0.9800
C33 H33B 0.9800
C33 H33C 0.9800
C34 C35 1.410(11)
C34 C39 1.474(11)
C35 C36 1.375(10)
C35 C40 1.525(11)
C36 C37 1.404(10)
C36 H36 0.9500
C37 C38 1.393(10)
C37 H37 0.9500
C38 C39 1.446(10)
C38 H38 0.9500
C39 C43 1.520(11)
C40 C41 1.514(9)
C40 C42 1.527(9)
C40 H40 1.0000
C41 H41A 0.9800
C41 H41B 0.9800
C41 H41C 0.9800
C42 H42A 0.9800
C42 H42B 0.9800
C42 H42C 0.9800
C43 C44 1.549(9)
C43 C45 1.639(9)
C43 H43 1.0000
C44 H44A 0.9800
C44 H44B 0.9800
C44 H44C 0.9800
C45 H45A 0.9800
C45 H45B 0.9800
C45 H45C 0.9800
